data_2003234
loop_
_publ_author_name
'Hashimoto, K.'
'Fujita, N.'
'Tanaka, T.'
'Kido, M.'

_publ_section_title
;6-Ethyl-9-fluoro-6,7-dihydro-8-(4-hydroxy-piperidino)-5-methyl-1-oxo-1<i>H</i>,5<i>H</i>-benzo[<i>ij</i>]quinolizine-2-carboxylic
 Acid
;
_journal_issue 3
_journal_name_full 'Acta Crystallographica Section C'
_journal_page_first 519
_journal_page_last 521
_journal_paper_doi 10.1107/S0108270194008504
_journal_volume 51
_journal_year 1995
_chemical_compound_source 'synthesized and crystallized from EtOH/H~2~O solution'
_chemical_formula_moiety 'C21 H25 F N2 O4'
_chemical_formula_sum 'C21 H25 F N2 O4'
_chemical_formula_weight 388.44
_chemical_name_systematic
;
6-ethyl-9-fluoro-6,7-dihydro-8-(4-hydroxy-1-piperidyl)-5-methyl-1-oxo-1H,5H-
benzo[i,j]quinolizine-2-carboxylic acid
;
_space_group_IT_number 33
_symmetry_cell_setting orthorhombic
_symmetry_space_group_name_Hall 'P 2c -2n'
_symmetry_space_group_name_H-M 'P n a 21'
_cell_angle_alpha 90
_cell_angle_beta 90
_cell_angle_gamma 90
_cell_formula_units_Z 4
_cell_length_a 15.387(2)
_cell_length_b 7.705(2)
_cell_length_c 16.013(2)
_cell_measurement_reflns_used 25
_cell_measurement_temperature 296
_cell_measurement_theta_max 16.5
_cell_measurement_theta_min 15.2
_cell_volume 1898.5(6)
_computing_cell_refinement ' AFC/MSC  Data Collection and RefinementSoftware'
_computing_data_collection
; AFC/MSC Data Collection and Refinement Software (Rigaku
Corporation, 1988)
;
_computing_data_reduction ' TEXSAN PROCESS (Molecular Structure Corporation, 1985)'
_computing_publication_material 'TEXSAN FINISH'
_computing_structure_refinement 'TEXSAN LS'
_computing_structure_solution 'MITHRIL (Gilmore, 1984)'
_diffrn_ambient_temperature 296
_diffrn_measurement_device 'Rigaku AFC5S'
_diffrn_measurement_method \w/2\q
_diffrn_radiation_monochromator graphite
_diffrn_radiation_source 'X-ray tube'
_diffrn_radiation_type MoK\a
_diffrn_radiation_wavelength 0.7107
_diffrn_reflns_limit_h_max 18
_diffrn_reflns_limit_h_min 0
_diffrn_reflns_limit_k_max 9
_diffrn_reflns_limit_k_min 0
_diffrn_reflns_limit_l_max 19
_diffrn_reflns_limit_l_min 0
_diffrn_reflns_number 1948
_diffrn_reflns_theta_max 25.0
_diffrn_standards_decay_% 'no significant change'
_diffrn_standards_interval_count 150
_diffrn_standards_number 3
_exptl_absorpt_coefficient_mu 0.094
_exptl_absorpt_correction_type none
_exptl_crystal_colour colorless
_exptl_crystal_density_diffrn 1.359
_exptl_crystal_density_meas 1.355(3)
_exptl_crystal_description plate-like
_exptl_crystal_F_000 824.00
_exptl_crystal_size_max 0.3
_exptl_crystal_size_mid 0.3
_exptl_crystal_size_min 0.4
_refine_diff_density_max 0.13
_refine_diff_density_min -0.15
_refine_ls_extinction_method 'not applied'
_refine_ls_goodness_of_fit_obs 1.20
_refine_ls_hydrogen_treatment refU
_refine_ls_matrix_type full
_refine_ls_number_parameters 277
_refine_ls_number_reflns 1188
_refine_ls_number_restraints 0
_refine_ls_R_factor_obs 0.036
_refine_ls_shift/esd_max 0.33
_refine_ls_structure_factor_coef F
_refine_ls_weighting_details 'w = 4F~o~^2^/\s^2^(F~o~)^2^'
_refine_ls_weighting_scheme calc
_refine_ls_wR_factor_obs 0.040
_reflns_number_observed 1188
_reflns_number_total 1948
_reflns_observed_criterion I>3\s(I)
_cod_data_source_file as1135.cif
_cod_data_source_block Compound_1
_cod_depositor_comments
;
The following automatic conversions were performed:

'_refine_ls_weighting_scheme' value 'w = 4F~o~^2^/\s^2^(F~o~)^2^' was
changed to 'calc'. New tag '_refine_ls_weighting_details' was
created. The value of the new tag was set to 'w =
4F~o~^2^/\s^2^(F~o~)^2^'.

Automatic conversion script
Id: cif_fix_values 3143 2015-03-26 13:38:13Z robertas 
;
_cod_original_cell_volume 1898.0(10)
_cod_database_code 2003234

loop_
_symmetry_equiv_pos_as_xyz
'   +x,   +y,   +z'
'   -x,   -y,1/2+z'
1/2-x,1/2+y,1/2+z
'1/2+x,1/2-y,   +z'

loop_
_atom_site_aniso_label
_atom_site_aniso_U_11
_atom_site_aniso_U_12
_atom_site_aniso_U_13
_atom_site_aniso_U_22
_atom_site_aniso_U_23
_atom_site_aniso_U_33
F(1) 0.063(2) 0.006(2) 0.023(2) 0.062(2) 0.017(2) 0.049(2)
O(1) 0.080(3) 0.017(2) 0.005(2) 0.053(2) 0.034(2) 0.088(3)
O(2) 0.061(3) 0.015(2) -0.003(2) 0.041(2) 0.004(2) 0.084(3)
O(3) 0.040(2) 0.009(2) 0.002(2) 0.051(2) 0.001(2) 0.065(2)
O(4) 0.108(3) -0.032(2) -0.035(2) 0.063(2) 0.028(2) 0.056(2)
N(1) 0.034(2) 0.002(2) -0.000(2) 0.032(2) 0.009(2) 0.034(2)
N(2) 0.032(2) -0.008(2) 0.000(2) 0.034(2) 0.013(2) 0.037(2)
C(1) 0.045(3) -0.002(2) -0.006(2) 0.035(3) 0.007(2) 0.038(3)
C(2) 0.036(3) 0.004(2) -0.011(2) 0.039(3) 0.006(2) 0.049(3)
C(3) 0.031(2) 0.004(2) -0.004(2) 0.039(3) -0.006(2) 0.042(3)
C(4) 0.030(2) 0.000(2) -0.000(2) 0.031(2) 0.001(2) 0.038(3)
C(5) 0.032(2) -0.000(2) 0.005(2) 0.040(3) -0.002(2) 0.042(3)
C(6) 0.040(3) -0.006(2) 0.009(2) 0.041(3) 0.010(2) 0.035(3)
C(7) 0.032(2) -0.002(2) -0.002(2) 0.032(2) 0.006(2) 0.031(2)
C(8) 0.027(2) 0.000(2) -0.004(2) 0.032(2) 0.003(2) 0.030(2)
C(9) 0.031(2) -0.002(2) -0.004(2) 0.034(3) 0.001(2) 0.028(2)
C(10) 0.041(3) 0.003(2) 0.005(2) 0.040(3) 0.012(2) 0.034(2)
C(11) 0.037(3) 0.004(2) -0.001(2) 0.047(3) 0.005(2) 0.031(2)
C(12) 0.035(3) 0.004(2) 0.005(2) 0.033(2) 0.005(2) 0.036(3)
C(13) 0.036(3) -0.006(2) 0.001(3) 0.046(3) 0.004(3) 0.069(4)
C(14) 0.046(3) 0.004(3) -0.014(3) 0.043(3) 0.006(3) 0.068(4)
C(15) 0.042(3) -0.006(2) 0.002(2) 0.040(3) 0.011(3) 0.046(3)
C(16) 0.062(3) -0.012(2) -0.007(3) 0.035(3) 0.005(3) 0.046(3)
C(17) 0.058(3) -0.003(2) -0.022(3) 0.035(3) 0.015(3) 0.065(3)
C(18) 0.048(3) -0.005(2) -0.013(3) 0.045(3) 0.017(3) 0.066(4)
C(19) 0.041(3) -0.013(2) -0.007(2) 0.035(2) 0.011(2) 0.042(3)
C(20) 0.053(4) 0.012(3) 0.017(3) 0.053(3) 0.007(3) 0.042(3)
C(21) 0.084(5) 0.018(3) 0.013(3) 0.072(4) -0.010(3) 0.053(4)

loop_
_atom_site_label
_atom_site_fract_x
_atom_site_fract_y
_atom_site_fract_z
_atom_site_B_iso_or_equiv
_atom_site_thermal_displace_type
_atom_site_calc_flag
_atom_site_calc_attached_atom
F(1) 0.1474(2) -0.0310(3) 0.9711 4.6(1) Uij ? ?
O(1) 0.1816(3) 0.7914(5) 0.6302(3) 5.8(2) Uij ? ?
O(2) 0.0859(2) 0.7853(5) 0.7330(3) 4.9(2) Uij ? ?
O(3) 0.0715(2) 0.5136(4) 0.8220(3) 4.1(2) Uij ? ?
O(4) 0.3934(3) -0.4027(5) 1.0608(3) 6.0(2) Uij ? ?
N(1) 0.2847(2) 0.3171(4) 0.7022(3) 2.6(2) Uij ? ?
N(2) 0.3005(2) -0.1666(4) 0.8946(3) 2.7(2) Uij ? ?
C(1) 0.2497(3) 0.4703(6) 0.6799(3) 3.1(2) Uij ? ?
C(2) 0.1791(3) 0.5409(6) 0.7167(4) 3.3(2) Uij ? ?
C(3) 0.1362(3) 0.4520(6) 0.7834(3) 2.9(2) Uij ? ?
C(4) 0.1732(3) 0.2864(5) 0.8067(3) 2.6(2) Uij ? ?
C(5) 0.1383(3) 0.1914(6) 0.8735(3) 3.0(2) Uij ? ?
C(6) 0.1807(3) 0.0482(6) 0.9013(3) 3.1(2) Uij ? ?
C(7) 0.2560(3) -0.0184(5) 0.8647(3) 2.5(2) Uij ? ?
C(8) 0.2876(2) 0.0658(5) 0.7938(3) 2.3(2) Uij ? ?
C(9) 0.2485(3) 0.2222(6) 0.7675(3) 2.5(2) Uij ? ?
C(10) 0.3690(3) 0.2600(6) 0.6641(3) 3.0(2) Uij ? ?
C(11) 0.3662(3) 0.0635(6) 0.6565(3) 3.0(2) Uij ? ?
C(12) 0.3601(3) -0.0166(6) 0.7429(3) 2.7(2) Uij ? ?
C(13) 0.4444(3) 0.3332(6) 0.7145(4) 4.0(3) Uij ? ?
C(14) 0.1495(3) 0.7132(6) 0.6884(4) 4.1(3) Uij ? ?
C(15) 0.2539(3) -0.3032(6) 0.9397(3) 3.4(2) Uij ? ?
C(16) 0.3068(4) -0.4699(6) 0.9376(4) 3.8(2) Uij ? ?
C(17) 0.3982(3) -0.4447(6) 0.9741(4) 4.1(2) Uij ? ?
C(18) 0.4417(3) -0.2925(6) 0.9305(4) 4.2(3) Uij ? ?
C(19) 0.3854(3) -0.1303(6) 0.9335(3) 3.1(2) Uij ? ?
C(20) 0.4430(3) -0.0041(6) 0.6058(4) 3.9(3) Uij ? ?
C(21) 0.4344(4) -0.1965(8) 0.5850(4) 5.5(3) Uij ? ?
H(1) 0.2765 0.5297 0.6310 4(1) Biso calc C(1)
H(2) 0.0846 0.2424 0.9038 4(1) Biso calc C(5)
H(3) 0.3688 0.3184 0.6100 4(1) Biso calc C(10)
H(4) 0.3189 0.0374 0.6170 3(1) Biso calc C(11)
H(5) 0.4153 0.0020 0.7718 5(1) Biso calc C(12)
H(6) 0.3496 -0.1390 0.7369 4(1) Biso calc C(12)
H(7) 0.4516 0.2908 0.7723 3(1) Biso calc C(13)
H(8) 0.4970 0.3137 0.6822 7(2) Biso calc C(13)
H(9) 0.4443 0.4831 0.7239 7(2) Biso calc C(13)
H(10) 0.1840 -0.3115 0.9109 4(1) Biso calc C(15)
H(11) 0.2469 -0.2681 1.0018 4(1) Biso calc C(15)
H(12) 0.3134 -0.5206 0.8819 3(1) Biso calc C(16)
H(13) 0.2782 -0.5601 0.9712 7(2) Biso calc C(16)
H(14) 0.4256 -0.5585 0.9672 4(1) Biso calc C(17)
H(15) 0.4398 -0.3470 0.8634 7(2) Biso calc C(18)
H(16) 0.5061 -0.2743 0.9650 4(1) Biso calc C(18)
H(17) 0.3813 -0.0942 0.9975 3(1) Biso calc C(19)
H(18) 0.4201 -0.0349 0.9032 2.3(9) Biso calc C(19)
H(19) 0.4450 0.0645 0.5525 3(1) Biso calc C(20)
H(20) 0.5016 0.0248 0.6388 5(1) Biso calc C(20)
H(21) 0.4511 -0.2394 0.6321 6(2) Biso calc C(21)
H(22) 0.3684 -0.2192 0.5543 12(3) Biso calc C(21)
H(23) 0.4770 -0.2204 0.5448 4(1) Biso calc C(21)
H(24) 0.0689 0.7153 0.7691 7(2) Biso calc O(2)
H(25) 0.3717 -0.5022 1.0819 11(2) Biso calc O(4)

loop_
_atom_type_symbol
_atom_type_scat_source
_atom_type_scat_dispersion_real
_atom_type_scat_dispersion_imag
C 'International Tables' 0.003 0.002
H 'International Tables' 0.000 0.000
O 'International Tables' 0.011 0.006
N 'International Tables' 0.006 0.003
F 'International Tables' 0.017 0.010

loop_
_geom_angle_atom_site_label_1
_geom_angle_atom_site_label_2
_geom_angle_atom_site_label_3
_geom_angle
_geom_angle_publ_flag
C(1) N(1) C(9) 120.1(4) yes
C(1) N(1) C(10) 119.7(3) yes
C(9) N(1) C(10) 119.8(3) yes
C(7) N(2) C(15) 120.7(3) yes
C(7) N(2) C(19) 114.8(3) yes
C(15) N(2) C(19) 111.2(3) yes
N(1) C(1) C(2) 124.0(4) yes
C(1) C(2) C(3) 120.3(4) yes
C(1) C(2) C(14) 118.5(5) yes
C(3) C(2) C(14) 121.2(5) yes
O(3) C(3) C(2) 123.3(4) yes
O(3) C(3) C(4) 121.0(4) yes
C(2) C(3) C(4) 115.7(4) yes
C(3) C(4) C(5) 120.4(4) yes
C(3) C(4) C(9) 121.3(4) yes
C(5) C(4) C(9) 118.2(4) yes
C(4) C(5) C(6) 119.4(4) yes
F(1) C(6) C(5) 116.7(4) yes
F(1) C(6) C(7) 119.3(4) yes
C(5) C(6) C(7) 124.0(4) yes
N(2) C(7) C(6) 123.7(4) yes
N(2) C(7) C(8) 118.8(4) yes
C(6) C(7) C(8) 117.4(4) yes
C(7) C(8) C(9) 119.4(4) yes
C(7) C(8) C(12) 119.9(4) yes
C(9) C(8) C(12) 120.6(4) yes
N(1) C(9) C(4) 118.6(4) yes
N(1) C(9) C(8) 120.2(4) yes
C(4) C(9) C(8) 121.2(4) yes
N(1) C(10) C(11) 107.5(4) yes
N(1) C(10) C(13) 109.6(4) yes
C(11) C(10) C(13) 115.7(4) yes
C(10) C(11) C(12) 109.5(4) yes
C(10) C(11) C(20) 111.2(4) yes
C(12) C(11) C(20) 113.2(4) yes
C(8) C(12) C(11) 111.3(4) yes
O(1) C(14) O(2) 120.2(5) yes
O(1) C(14) C(2) 123.8(5) yes
O(2) C(14) C(2) 116.0(5) yes
N(2) C(15) C(16) 109.5(4) yes
C(15) C(16) C(17) 112.0(4) yes
O(4) C(17) C(16) 110.5(5) yes
O(4) C(17) C(18) 107.2(4) yes
C(16) C(17) C(18) 109.0(4) yes
C(17) C(18) C(19) 111.6(4) yes
N(2) C(19) C(18) 109.6(4) yes
C(11) C(20) C(21) 112.4(4) yes
C(14) O(2) H(24) 109.4 ?
C(17) O(4) H(25) 101.0 ?
N(1) C(1) H(1) 116.5 ?
C(2) C(1) H(1) 119.4 ?
C(4) C(5) H(2) 117.7 ?
C(6) C(5) H(2) 122.6 ?
N(1) C(10) H(3) 102.9 ?
C(11) C(10) H(3) 112.8 ?
C(13) C(10) H(3) 107.6 ?
C(10) C(11) H(4) 106.1 ?
C(12) C(11) H(4) 117.1 ?
C(20) C(11) H(4) 99.3 ?
C(8) C(12) H(5) 108.8 ?
C(8) C(12) H(6) 109.8 ?
C(11) C(12) H(5) 108.6 ?
C(11) C(12) H(6) 108.6 ?
H(5) C(12) H(6) 109.8 ?
C(10) C(13) H(7) 117.4 ?
C(10) C(13) H(8) 107.2 ?
C(10) C(13) H(9) 115.8 ?
H(7) C(13) H(8) 110.7 ?
H(7) C(13) H(9) 102.0 ?
H(8) C(13) H(9) 102.9 ?
N(2) C(15) H(10) 107.1 ?
N(2) C(15) H(11) 109.7 ?
C(16) C(15) H(10) 115.8 ?
C(16) C(15) H(11) 107.3 ?
H(10) C(15) H(11) 107.3 ?
C(15) C(16) H(12) 114.4 ?
C(15) C(16) H(13) 110.2 ?
C(17) C(16) H(12) 107.6 ?
C(17) C(16) H(13) 106.9 ?
H(12) C(16) H(13) 105.2 ?
O(4) C(17) H(14) 109.6 ?
C(16) C(17) H(14) 103.8 ?
C(18) C(17) H(14) 116.7 ?
C(17) C(18) H(15) 97.8 ?
C(17) C(18) H(16) 104.6 ?
C(19) C(18) H(15) 108.3 ?
C(19) C(18) H(16) 112.2 ?
H(15) C(18) H(16) 121.1 ?
N(2) C(19) H(17) 113.8 ?
N(2) C(19) H(18) 113.3 ?
C(18) C(19) H(17) 106.2 ?
C(18) C(19) H(18) 106.0 ?
H(17) C(19) H(18) 107.4 ?
C(11) C(20) H(19) 107.2 ?
C(11) C(20) H(20) 108.6 ?
C(21) C(20) H(19) 109.3 ?
C(21) C(20) H(20) 112.5 ?
H(19) C(20) H(20) 106.5 ?
C(20) C(21) H(21) 99.0 ?
C(20) C(21) H(22) 108.6 ?
C(20) C(21) H(23) 106.3 ?
H(21) C(21) H(22) 125.7 ?
H(21) C(21) H(23) 108.5 ?
H(22) C(21) H(23) 107.2 ?

loop_
_geom_bond_atom_site_label_1
_geom_bond_atom_site_label_2
_geom_bond_distance
_geom_bond_publ_flag
F(1) C(6) 1.372(5) yes
O(1) C(14) 1.216(6) yes
O(2) C(14) 1.332(6) yes
O(3) C(3) 1.264(5) yes
O(4) C(17) 1.429(7) yes
N(1) C(1) 1.346(5) yes
N(1) C(9) 1.392(5) yes
N(1) C(10) 1.500(5) yes
N(2) C(7) 1.415(5) yes
N(2) C(15) 1.464(5) yes
N(2) C(19) 1.475(5) yes
C(1) C(2) 1.351(6) yes
C(2) C(3) 1.431(7) yes
C(2) C(14) 1.475(7) yes
C(3) C(4) 1.446(6) yes
C(4) C(5) 1.403(6) yes
C(4) C(9) 1.408(5) yes
C(5) C(6) 1.358(6) yes
C(6) C(7) 1.396(6) yes
C(7) C(8) 1.395(6) yes
C(8) C(9) 1.411(6) yes
C(8) C(12) 1.521(6) yes
C(10) C(11) 1.519(6) yes
C(10) C(13) 1.522(6) yes
C(11) C(12) 1.518(6) yes
C(11) C(20) 1.525(6) yes
C(15) C(16) 1.521(6) yes
C(16) C(17) 1.537(7) yes
C(17) C(18) 1.520(7) yes
C(18) C(19) 1.521(7) yes
C(20) C(21) 1.525(7) yes
C(1) H(1) 0.997 ?
C(5) H(2) 1.035 ?
C(10) H(3) 0.976 ?
C(11) H(4) 0.985 ?
C(12) H(5) 0.978 ?
C(12) H(6) 0.962 ?
C(13) H(7) 0.989 ?
C(13) H(8) 0.972 ?
C(13) H(9) 1.165 ?
C(15) H(10) 1.171 ?
C(15) H(11) 1.036 ?
C(16) H(12) 0.978 ?
C(16) H(13) 0.983 ?
C(17) H(14) 0.979 ?
C(18) H(15) 1.154 ?
C(18) H(16) 1.143 ?
C(19) H(17) 1.064 ?
C(19) H(18) 1.030 ?
C(20) H(19) 1.004 ?
C(20) H(20) 1.069 ?
C(21) H(21) 0.861 ?
C(21) H(22) 1.143 ?
C(21) H(23) 0.938 ?
O(2) H(24) 0.833 ?
O(4) H(25) 0.902 ?
